data_2019554
loop_
_publ_author_name
'Powell, Robyn E.'
'Schwalbe, Carl H.'
'Tizzard, Graham J.'
'van Koningsbruggen, Petra J.'

_publ_section_title
;
 Fe^III^ in a low-spin state in caesium bis[3-ethoxysalicylaldehyde
 4-methylthiosemicarbazonato(2--)-\k^3^<i>O</i>^2^,<i>N</i>^1^,<i>S</i>]ferrate(III)
 methanol monosolvate
;
_journal_coeditor_code SF3227
_journal_issue 6
_journal_name_full 'Acta Crystallographica Section C'
_journal_page_first 595
_journal_page_last 598
_journal_paper_doi 10.1107/S2053229614008158
_journal_volume 70
_journal_year 2014
_chemical_formula_iupac 'Cs [Fe (C11 H13 N3 O2 S1)2], C H4 O'
_chemical_formula_moiety 'Cs +, C22 H26 Fe N6 O4 S2 -, C H4 O'
_chemical_formula_sum 'C23 H30 Cs Fe N6 O5 S2'
_chemical_formula_weight 723.40
_chemical_name_systematic
'Caesium bis{[2-(3-ethoxy-2-oxidobenzylidene)hydrazin-1-ylidene](methylamino)methanethiolato-\k^2^<i>O</i>^2^,<i>N</i>^1^,<i>S</i>}ferrate(III) methanol monosolvate'
_space_group_crystal_system triclinic
_space_group_IT_number 2
_space_group_name_Hall '-P 1'
_space_group_name_H-M_alt 'P -1'
_symmetry_space_group_name_Hall '-P 1'
_symmetry_space_group_name_H-M 'P -1'
_atom_sites_solution_hydrogens mixed
_atom_sites_solution_primary iterative
_cell_angle_alpha 100.629(5)
_cell_angle_beta 91.549(5)
_cell_angle_gamma 113.674(5)
_cell_formula_units_Z 2
_cell_length_a 8.486(3)
_cell_length_b 9.078(3)
_cell_length_c 19.875(7)
_cell_measurement_reflns_used 2733
_cell_measurement_temperature 100(2)
_cell_measurement_theta_max 25.0
_cell_measurement_theta_min 2.5
_cell_volume 1369.5(8)
_computing_cell_refinement 'CrystalClear-SM Expert (Rigaku, 2013)'
_computing_data_collection 'CrystalClear-SM Expert (Rigaku, 2013)'
_computing_data_reduction 'CrystalClear-SM Expert (Rigaku, 2013)'
_computing_molecular_graphics 'ORTEP-3 (Farrugia, 2012)'
_computing_publication_material 'OLEX2 (Dolomanov <i>et al.</i>, 2009)'
_computing_structure_refinement 'SHELXL97 (Sheldrick, 2008)'
_computing_structure_solution
;
SUPERFLIP (Palatinus & Chapuis, 2007; Palatinus & van der Lee,
2008;
Palatinus <i>et al.</i>, 2012)
;
_diffrn_ambient_temperature 100(2)
_diffrn_detector_area_resol_mean 28.5714
_diffrn_measured_fraction_theta_full 0.978
_diffrn_measured_fraction_theta_max 0.995
_diffrn_measurement_device 'four-circle \k diffractometer'
_diffrn_measurement_device_type 'Rigaku AFC12 four-circle \k diffractometer'
_diffrn_measurement_method 'profile data from \w scans'
_diffrn_radiation_monochromator 'Confocal mirrors, VHF Varimax'
_diffrn_radiation_type MoK\a
_diffrn_radiation_wavelength 0.71075
_diffrn_reflns_av_R_equivalents 0.0819
_diffrn_reflns_limit_h_max 10
_diffrn_reflns_limit_h_min -10
_diffrn_reflns_limit_k_max 10
_diffrn_reflns_limit_k_min -10
_diffrn_reflns_limit_l_max 22
_diffrn_reflns_limit_l_min -23
_diffrn_reflns_number 15188
_diffrn_reflns_theta_full 25.0692
_diffrn_reflns_theta_max 25.07
_diffrn_reflns_theta_min 2.503
_exptl_absorpt_coefficient_mu 2.059
_exptl_absorpt_correction_T_max 1.000
_exptl_absorpt_correction_T_min 0.711
_exptl_absorpt_correction_type multi-scan
_exptl_absorpt_process_details '(CrystalClear-SM Expert; Rigaku, 2013)'
_exptl_crystal_colour green
_exptl_crystal_density_diffrn 1.754
_exptl_crystal_description plate
_exptl_crystal_F_000 726
_exptl_crystal_size_max 0.04
_exptl_crystal_size_mid 0.02
_exptl_crystal_size_min 0.01
_refine_diff_density_max 1.844
_refine_diff_density_min -0.617
_refine_ls_extinction_method none
_refine_ls_goodness_of_fit_ref 0.915
_refine_ls_hydrogen_treatment mixed
_refine_ls_matrix_type full
_refine_ls_number_parameters 377
_refine_ls_number_reflns 4844
_refine_ls_number_restraints 5
_refine_ls_restrained_S_all 0.916
_refine_ls_R_factor_all 0.0761
_refine_ls_R_factor_gt 0.0522
_refine_ls_shift/su_max 0.000
_refine_ls_shift/su_mean 0.000
_refine_ls_structure_factor_coef Fsqd
_refine_ls_weighting_details 'w = 1/[\s^2^(Fo^2^)+(0.0635P)^2^] where P=(Fo^2^+2Fc^2^)/3'
_refine_ls_weighting_scheme calc
_refine_ls_wR_factor_gt 0.1135
_refine_ls_wR_factor_ref 0.1216
_reflns_number_gt 3414
_reflns_number_total 4844
_reflns_threshold_expression I>2\s(I)
_cod_data_source_file sf3227sup1.cf
_cod_data_source_block I
_cod_depositor_comments 'Adding full bibliography for 2019554.cif.'
_cod_original_formula_sum 'C23 H30 Cs1 Fe1 N6 O5 S2'
_cod_database_code 2019554
_cod_database_fobs_code 2019554
_shelx_space_group_comment
;
The symmetry employed for this shelxl refinement is uniquely defined
by the following loop, which should always be used as a source of
symmetry information in preference to the above space-group names.
They are only intended as comments.
;
_shelx_estimated_absorpt_t_min 0.922
_shelx_estimated_absorpt_t_max 0.980

loop_
_space_group_symop_operation_xyz
'x, y, z'
'-x, -y, -z'

loop_
_atom_site_type_symbol
_atom_site_label
_atom_site_fract_x
_atom_site_fract_y
_atom_site_fract_z
_atom_site_U_iso_or_equiv
_atom_site_adp_type
_atom_site_calc_flag
_atom_site_occupancy
_atom_site_disorder_assembly
_atom_site_disorder_group
Cs Cs1 0.57891(5) 0.28483(5) 0.26270(2) 0.03559(16) Uani d 1 . .
Fe Fe1 0.08110(11) 0.30324(9) 0.31166(5) 0.0266(2) Uani d 1 . .
S S11 0.3264(2) 0.44993(18) 0.38549(9) 0.0319(4) Uani d 1 . .
O O11 -0.1195(5) 0.1797(4) 0.2469(2) 0.0282(10) Uani d 1 . .
O O12 -0.3529(7) 0.0646(6) 0.1372(3) 0.0448(13) Uani d 1 . .
N N11 0.1004(6) 0.1112(6) 0.3326(3) 0.0268(12) Uani d 1 . .
N N12 0.2322(6) 0.1243(6) 0.3803(3) 0.0272(12) Uani d 1 . .
N N13 0.4747(7) 0.3043(6) 0.4520(3) 0.0317(13) Uani d 1 . .
H H13 0.556(6) 0.403(4) 0.466(3) 0.038 Uiso d 1 . .
C C11 -0.1382(8) -0.0921(7) 0.2500(3) 0.0281(14) Uani d 1 . .
C C12 -0.1862(8) 0.0187(7) 0.2223(3) 0.0293(15) Uani d 1 . .
C C13 -0.3131(8) -0.0478(7) 0.1652(4) 0.0372(17) Uani d 1 . .
C C14 -0.3949(8) -0.2141(8) 0.1380(4) 0.0393(17) Uani d 1 . .
H H14 -0.4804 -0.2547 0.0994 0.047 Uiso calc 1 . .
C C15 -0.3516(9) -0.3233(8) 0.1675(4) 0.0402(18) Uani d 1 . .
H H15 -0.4101 -0.4386 0.1500 0.048 Uiso calc 1 . .
C C16 -0.2252(8) -0.2630(7) 0.2213(4) 0.0349(16) Uani d 1 . .
H H16 -0.1942 -0.3376 0.2403 0.042 Uiso calc 1 . .
C C17 0.0002(8) -0.0410(7) 0.3039(3) 0.0290(15) Uani d 1 . .
H H17 0.0204 -0.1248 0.3200 0.035 Uiso calc 1 . .
C C18 0.3411(8) 0.2772(7) 0.4062(3) 0.0302(15) Uani d 1 . .
C C19 0.5001(9) 0.1727(8) 0.4766(4) 0.0415(18) Uani d 1 . .
H H19A 0.5236 0.1023 0.4382 0.062 Uiso calc 1 . .
H H19B 0.3954 0.1068 0.4954 0.062 Uiso calc 1 . .
H H19C 0.5984 0.2206 0.5127 0.062 Uiso calc 1 . .
C C110 -0.3870(19) 0.0423(14) 0.0647(6) 0.047(5) Uani d 0.552(17) A 1
H H11A -0.5119 -0.0267 0.0506 0.056 Uiso calc 0.552(17) A 1
H H11B -0.3219 -0.0177 0.0413 0.056 Uiso calc 0.552(17) A 1
C C111 -0.338(2) 0.2021(19) 0.0411(10) 0.043(4) Uani d 0.552(17) A 1
H H11C -0.3722 0.1788 -0.0086 0.065 Uiso calc 0.552(17) A 1
H H11D -0.2126 0.2665 0.0508 0.065 Uiso calc 0.552(17) A 1
H H11E -0.3977 0.2648 0.0657 0.065 Uiso calc 0.552(17) A 1
C C112 -0.2503(16) 0.1287(14) 0.0901(7) 0.023(4) Uani d 0.448(17) A 2
H H11F -0.2773 0.0453 0.0466 0.027 Uiso calc 0.448(17) A 2
H H11G -0.1270 0.1659 0.1072 0.027 Uiso calc 0.448(17) A 2
C C113 -0.286(2) 0.2708(18) 0.0784(10) 0.029(4) Uani d 0.448(17) A 2
H H11H -0.2307 0.3088 0.0385 0.043 Uiso calc 0.448(17) A 2
H H11I -0.2388 0.3606 0.1193 0.043 Uiso calc 0.448(17) A 2
H H11J -0.4110 0.2364 0.0699 0.043 Uiso calc 0.448(17) A 2
S S21 -0.0784(2) 0.32882(18) 0.39898(9) 0.0316(4) Uani d 1 . .
O O21 0.2202(5) 0.2897(5) 0.2382(2) 0.0290(10) Uani d 1 . .
O O22 0.3242(5) 0.1540(5) 0.1222(2) 0.0336(11) Uani d 1 . .
N N21 0.0586(6) 0.4957(5) 0.2920(3) 0.0265(12) Uani d 1 . .
N N22 0.0018(7) 0.5926(6) 0.3401(3) 0.0306(13) Uani d 1 . .
N N23 -0.1254(7) 0.6013(6) 0.4403(3) 0.0352(13) Uani d 1 . .
H H23 -0.128(9) 0.582(8) 0.4817(17) 0.042 Uiso d 1 . .
C C21 0.1506(8) 0.4674(7) 0.1771(3) 0.0306(15) Uani d 1 . .
C C22 0.2078(7) 0.3420(7) 0.1814(3) 0.0291(15) Uani d 1 . .
C C23 0.2581(8) 0.2713(7) 0.1211(3) 0.0299(15) Uani d 1 . .
C C24 0.2536(8) 0.3237(8) 0.0606(4) 0.0385(17) Uani d 1 . .
H H24 0.2869 0.2734 0.0205 0.046 Uiso calc 1 . .
C C25 0.2016(9) 0.4479(7) 0.0573(4) 0.0381(17) Uani d 1 . .
H H25 0.2020 0.4852 0.0157 0.046 Uiso calc 1 . .
C C26 0.1487(8) 0.5181(7) 0.1152(4) 0.0365(17) Uani d 1 . .
H H26 0.1106 0.6022 0.1126 0.044 Uiso calc 1 . .
C C27 0.0929(8) 0.5449(7) 0.2350(4) 0.0317(16) Uani d 1 . .
H H27 0.0786 0.6416 0.2310 0.038 Uiso calc 1 . .
C C28 -0.0599(8) 0.5248(7) 0.3910(4) 0.0313(15) Uani d 1 . .
C C29 -0.1007(10) 0.7715(7) 0.4438(4) 0.0411(18) Uani d 1 . .
H H29A -0.1756 0.7753 0.4064 0.062 Uiso calc 1 . .
H H29B 0.0206 0.8386 0.4391 0.062 Uiso calc 1 . .
H H29C -0.1303 0.8148 0.4882 0.062 Uiso calc 1 . .
C C210 0.2056(9) -0.0007(7) 0.1370(4) 0.0395(17) Uani d 1 . .
H H21A 0.1604 0.0214 0.1814 0.047 Uiso calc 1 . .
H H21B 0.2691 -0.0696 0.1418 0.047 Uiso calc 1 . .
C C211 0.0565(9) -0.0936(8) 0.0815(4) 0.047(2) Uani d 1 . .
H H21C -0.0028 -0.0235 0.0747 0.071 Uiso calc 1 . .
H H21D -0.0249 -0.1927 0.0951 0.071 Uiso calc 1 . .
H H21E 0.0997 -0.1252 0.0384 0.071 Uiso calc 1 . .
O O3 0.3902(7) -0.0555(6) 0.2962(3) 0.0464(13) Uani d 1 . .
H H3 0.337(10) -0.021(10) 0.326(3) 0.070 Uiso d 1 . .
C C31 0.4608(10) -0.1567(8) 0.3210(4) 0.0467(19) Uani d 1 . .
H H31A 0.4769 -0.2306 0.2819 0.070 Uiso calc 1 . .
H H31B 0.3813 -0.2219 0.3499 0.070 Uiso calc 1 . .
H H31C 0.5728 -0.0869 0.3483 0.070 Uiso calc 1 . .

loop_
_atom_site_aniso_label
_atom_site_aniso_U_11
_atom_site_aniso_U_22
_atom_site_aniso_U_33
_atom_site_aniso_U_12
_atom_site_aniso_U_13
_atom_site_aniso_U_23
Cs1 0.0301(2) 0.0342(2) 0.0458(3) 0.01752(17) 0.00371(19) 0.00666(17)
Fe1 0.0238(5) 0.0223(4) 0.0343(6) 0.0105(4) 0.0035(4) 0.0056(4)
S11 0.0298(9) 0.0232(7) 0.0413(11) 0.0104(6) 0.0003(8) 0.0057(7)
O11 0.022(2) 0.023(2) 0.039(3) 0.0092(17) -0.0014(19) 0.0060(18)
O12 0.056(3) 0.047(3) 0.040(3) 0.036(3) -0.007(3) -0.002(2)
N11 0.021(3) 0.026(3) 0.034(3) 0.011(2) 0.002(2) 0.006(2)
N12 0.025(3) 0.029(3) 0.027(3) 0.012(2) -0.001(2) 0.004(2)
N13 0.027(3) 0.027(3) 0.039(4) 0.010(2) -0.004(3) 0.006(2)
C11 0.026(3) 0.031(3) 0.028(4) 0.013(3) 0.006(3) 0.004(3)
C12 0.019(3) 0.027(3) 0.041(4) 0.007(3) 0.008(3) 0.009(3)
C13 0.031(4) 0.030(3) 0.054(5) 0.017(3) 0.010(3) 0.006(3)
C14 0.026(4) 0.035(4) 0.053(5) 0.013(3) -0.003(3) 0.001(3)
C15 0.033(4) 0.025(3) 0.058(5) 0.010(3) 0.004(4) 0.003(3)
C16 0.031(4) 0.023(3) 0.055(5) 0.015(3) 0.011(3) 0.010(3)
C17 0.031(4) 0.027(3) 0.035(4) 0.016(3) 0.008(3) 0.011(3)
C18 0.029(4) 0.032(3) 0.031(4) 0.015(3) 0.009(3) 0.003(3)
C19 0.044(4) 0.037(4) 0.046(5) 0.022(3) -0.001(4) 0.006(3)
C110 0.044(10) 0.032(7) 0.064(11) 0.019(7) 0.002(8) 0.002(6)
C111 0.046(10) 0.045(9) 0.045(11) 0.020(8) 0.017(8) 0.017(7)
C112 0.009(8) 0.018(6) 0.034(9) 0.000(6) 0.000(6) 0.004(6)
C113 0.030(9) 0.026(8) 0.032(11) 0.013(7) 0.002(8) 0.007(7)
S21 0.0303(9) 0.0273(8) 0.0402(11) 0.0139(7) 0.0072(8) 0.0094(7)
O21 0.023(2) 0.031(2) 0.034(3) 0.0133(18) 0.002(2) 0.0055(19)
O22 0.025(2) 0.037(2) 0.039(3) 0.0149(19) 0.007(2) 0.004(2)
N21 0.025(3) 0.022(2) 0.029(3) 0.009(2) 0.001(2) 0.002(2)
N22 0.030(3) 0.026(3) 0.038(3) 0.013(2) 0.007(3) 0.008(2)
N23 0.039(3) 0.031(3) 0.045(4) 0.021(2) 0.013(3) 0.012(3)
C21 0.026(3) 0.022(3) 0.037(4) 0.002(3) 0.006(3) 0.008(3)
C22 0.017(3) 0.027(3) 0.035(4) 0.001(2) 0.004(3) 0.006(3)
C23 0.021(3) 0.028(3) 0.032(4) 0.004(3) 0.000(3) 0.002(3)
C24 0.027(4) 0.035(4) 0.043(5) 0.006(3) 0.005(3) 0.001(3)
C25 0.042(4) 0.031(3) 0.032(4) 0.004(3) 0.010(3) 0.010(3)
C26 0.035(4) 0.021(3) 0.047(5) 0.003(3) 0.007(3) 0.010(3)
C27 0.029(4) 0.024(3) 0.044(5) 0.012(3) 0.001(3) 0.011(3)
C28 0.031(4) 0.028(3) 0.035(4) 0.012(3) 0.002(3) 0.007(3)
C29 0.055(5) 0.029(3) 0.048(5) 0.024(3) 0.015(4) 0.011(3)
C210 0.036(4) 0.028(3) 0.051(5) 0.012(3) 0.004(3) 0.003(3)
C211 0.035(4) 0.041(4) 0.061(6) 0.010(3) 0.010(4) 0.012(3)
O3 0.048(3) 0.043(3) 0.057(4) 0.025(2) 0.014(3) 0.016(2)
C31 0.042(4) 0.037(4) 0.067(6) 0.021(3) 0.011(4) 0.012(4)

loop_
_atom_type_symbol
_atom_type_description
_atom_type_scat_dispersion_real
_atom_type_scat_dispersion_imag
_atom_type_scat_source
C C 0.0033 0.0016 'International Tables Vol C Tables 4.2.6.8 and 6.1.1.4'
H H 0.0000 0.0000 'International Tables Vol C Tables 4.2.6.8 and 6.1.1.4'
Cs Cs -0.3680 2.1192 'International Tables Vol C Tables 4.2.6.8 and 6.1.1.4'
Fe Fe 0.3463 0.8444 'International Tables Vol C Tables 4.2.6.8 and 6.1.1.4'
N N 0.0061 0.0033 'International Tables Vol C Tables 4.2.6.8 and 6.1.1.4'
O O 0.0106 0.0060 'International Tables Vol C Tables 4.2.6.8 and 6.1.1.4'
S S 0.1246 0.1234 'International Tables Vol C Tables 4.2.6.8 and 6.1.1.4'

loop_
_geom_angle_atom_site_label_1
_geom_angle_atom_site_label_2
_geom_angle_atom_site_label_3
_geom_angle_site_symmetry_1
_geom_angle_site_symmetry_3
_geom_angle
_geom_angle_publ_flag
O11 Cs1 O12 1_655 1_655 50.71(12) ?
O11 Cs1 C12 1_655 1_655 19.92(11) ?
O11 Cs1 C13 1_655 1_655 38.88(13) ?
O11 Cs1 C18 1_655 . 126.17(14) ?
O11 Cs1 O21 1_655 . 160.79(10) ?
O11 Cs1 O22 1_655 . 110.91(11) ?
O11 Cs1 N21 1_655 1_655 44.01(10) ?
O11 Cs1 N22 1_655 1_655 63.92(11) ?
O11 Cs1 C28 1_655 1_655 66.84(13) ?
O11 Cs1 C210 1_655 . 109.83(13) ?
O11 Cs1 H3 1_655 . 95.6(11) ?
O12 Cs1 C12 1_655 1_655 39.63(14) ?
O12 Cs1 C13 1_655 1_655 21.20(15) ?
O12 Cs1 C18 1_655 . 143.96(14) ?
O12 Cs1 O22 1_655 . 60.30(12) ?
O12 Cs1 N21 1_655 1_655 83.74(12) ?
O12 Cs1 N22 1_655 1_655 105.65(13) ?
O12 Cs1 C28 1_655 1_655 115.91(14) ?
O12 Cs1 C210 1_655 . 62.24(15) ?
O12 Cs1 H3 1_655 . 94.3(7) ?
C12 Cs1 C13 1_655 1_655 21.81(15) ?
C12 Cs1 N21 1_655 1_655 63.92(12) ?
C12 Cs1 H3 1_655 . 80.9(9) ?
C13 Cs1 H3 1_655 . 79.6(6) ?
C18 Cs1 C12 . 1_655 122.28(15) ?
C18 Cs1 C13 . 1_655 128.55(15) ?
C18 Cs1 N21 . 1_655 118.74(13) ?
C18 Cs1 N22 . 1_655 100.47(13) ?
C18 Cs1 C28 . 1_655 82.85(15) ?
C18 Cs1 C210 . . 95.74(16) ?
C18 Cs1 H3 . . 49.9(6) ?
O21 Cs1 O12 . 1_655 110.99(12) ?
O21 Cs1 C12 . 1_655 142.14(12) ?
O21 Cs1 C13 . 1_655 121.97(13) ?
O21 Cs1 C18 . . 63.41(14) ?
O21 Cs1 O22 . . 51.74(11) ?
O21 Cs1 N21 . 1_655 151.27(10) ?
O21 Cs1 N22 . 1_655 134.09(11) ?
O21 Cs1 C28 . 1_655 132.31(13) ?
O21 Cs1 C210 . . 50.96(13) ?
O21 Cs1 H3 . . 78.6(14) ?
O22 Cs1 C12 . 1_655 98.06(13) ?
O22 Cs1 C13 . 1_655 76.39(14) ?
O22 Cs1 C18 . . 110.36(13) ?
O22 Cs1 N21 . 1_655 129.96(11) ?
O22 Cs1 N22 . 1_655 141.63(12) ?
O22 Cs1 C28 . 1_655 162.18(13) ?
O22 Cs1 C210 . . 22.98(13) ?
O22 Cs1 H3 . . 92.3(16) ?
N21 Cs1 C13 1_655 1_655 80.59(13) ?
N21 Cs1 H3 1_655 . 126.2(16) ?
N22 Cs1 C12 1_655 1_655 83.55(12) ?
N22 Cs1 C13 1_655 1_655 102.00(13) ?
N22 Cs1 N21 1_655 1_655 22.07(11) ?
N22 Cs1 C210 1_655 . 163.06(15) ?
N22 Cs1 H3 1_655 . 125.5(16) ?
C28 Cs1 C12 1_655 1_655 83.85(14) ?
C28 Cs1 C13 1_655 1_655 105.22(15) ?
C28 Cs1 N21 1_655 1_655 35.96(13) ?
C28 Cs1 N22 1_655 1_655 20.68(13) ?
C28 Cs1 C210 1_655 . 173.95(15) ?
C28 Cs1 H3 1_655 . 105.4(16) ?
C210 Cs1 C12 . 1_655 92.00(15) ?
C210 Cs1 C13 . 1_655 71.05(16) ?
C210 Cs1 N21 . 1_655 144.62(14) ?
C210 Cs1 H3 . . 69.5(15) ?
O3 Cs1 O11 . 1_655 83.41(12) ?
O3 Cs1 O12 . 1_655 79.58(14) ?
O3 Cs1 C12 . 1_655 67.03(13) ?
O3 Cs1 C13 . 1_655 64.40(14) ?
O3 Cs1 C18 . . 64.93(14) ?
O3 Cs1 O21 . . 87.47(13) ?
O3 Cs1 O22 . . 88.26(13) ?
O3 Cs1 N21 . 1_655 120.17(13) ?
O3 Cs1 N22 . 1_655 126.29(13) ?
O3 Cs1 C28 . 1_655 108.60(15) ?
O3 Cs1 C210 . . 65.61(15) ?
O3 Cs1 H3 . . 15.2(6) ?
S11 Fe1 Cs1 . 1_455 141.53(5) ?
O11 Fe1 Cs1 . 1_455 40.12(12) ?
O11 Fe1 S11 . . 177.83(14) y
O11 Fe1 N11 . . 94.37(19) y
O11 Fe1 S21 . . 92.56(14) y
O11 Fe1 O21 . . 88.49(18) y
O11 Fe1 N21 . . 85.55(18) y
N11 Fe1 Cs1 . 1_455 119.22(14) ?
N11 Fe1 S11 . . 85.55(15) y
N11 Fe1 S21 . . 94.17(16) y
N11 Fe1 N21 . . 178.9(2) y
S21 Fe1 Cs1 . 1_455 61.59(5) ?
S21 Fe1 S11 . . 89.61(7) y
O21 Fe1 Cs1 . 1_455 118.58(13) ?
O21 Fe1 S11 . . 89.34(13) y
O21 Fe1 N11 . . 87.4(2) y
O21 Fe1 S21 . . 178.01(13) y
O21 Fe1 N21 . . 93.7(2) y
N21 Fe1 Cs1 . 1_455 60.11(14) ?
N21 Fe1 S11 . . 94.57(15) y
N21 Fe1 S21 . . 84.71(16) y
Fe1 S11 Cs1 . . 90.32(6) ?
C18 S11 Cs1 . . 68.4(2) ?
C18 S11 Fe1 . . 94.6(2) ?
Fe1 O11 Cs1 . 1_455 116.35(16) ?
C12 O11 Cs1 . 1_455 107.8(3) ?
C12 O11 Fe1 . . 126.1(4) ?
C13 O12 Cs1 . 1_455 104.8(4) ?
C13 O12 C110 . . 120.8(6) ?
C110 O12 Cs1 . 1_455 133.0(6) ?
C112 O12 Cs1 . 1_455 122.2(6) ?
C112 O12 C13 . . 114.7(7) ?
N12 N11 Fe1 . . 121.8(3) ?
C17 N11 Fe1 . . 125.4(4) ?
C17 N11 N12 . . 112.7(5) ?
N11 N12 Cs1 . . 92.7(3) ?
C18 N12 Cs1 . . 68.4(3) ?
C18 N12 N11 . . 113.3(5) ?
C18 N13 H13 . . 120(5) ?
C18 N13 C19 . . 123.2(5) ?
C19 N13 H13 . . 116(5) ?
C12 C11 C16 . . 119.0(6) ?
C12 C11 C17 . . 123.6(5) ?
C16 C11 C17 . . 117.4(6) ?
O11 C12 Cs1 . 1_455 52.3(3) ?
O11 C12 C11 . . 124.2(6) ?
O11 C12 C13 . . 118.4(6) ?
C11 C12 Cs1 . 1_455 141.1(4) ?
C13 C12 Cs1 . 1_455 80.1(4) ?
C13 C12 C11 . . 117.4(5) ?
O12 C13 Cs1 . 1_455 54.0(3) ?
O12 C13 C12 . . 116.2(5) ?
C12 C13 Cs1 . 1_455 78.1(3) ?
C14 C13 Cs1 . 1_455 138.2(5) ?
C14 C13 O12 . . 121.3(7) ?
C14 C13 C12 . . 122.5(7) ?
C13 C14 H14 . . 120.1 ?
C13 C14 C15 . . 119.7(7) ?
C15 C14 H14 . . 120.1 ?
C14 C15 H15 . . 120.3 ?
C16 C15 C14 . . 119.4(6) ?
C16 C15 H15 . . 120.3 ?
C11 C16 H16 . . 119.0 ?
C15 C16 C11 . . 122.0(6) ?
C15 C16 H16 . . 119.0 ?
N11 C17 C11 . . 125.3(6) ?
N11 C17 H17 . . 117.3 ?
C11 C17 H17 . . 117.3 ?
S11 C18 Cs1 . . 84.4(2) ?
N12 C18 Cs1 . . 91.4(4) ?
N12 C18 S11 . . 124.8(5) ?
N12 C18 N13 . . 118.3(6) ?
N13 C18 Cs1 . . 94.4(4) ?
N13 C18 S11 . . 116.9(4) ?
N13 C19 H19A . . 109.5 ?
N13 C19 H19B . . 109.5 ?
N13 C19 H19C . . 109.5 ?
H19A C19 H19B . . 109.5 ?
H19A C19 H19C . . 109.5 ?
H19B C19 H19C . . 109.5 ?
O12 C110 H11A . . 108.9 ?
O12 C110 H11B . . 108.9 ?
O12 C110 C111 . . 113.2(10) ?
H11A C110 H11B . . 107.8 ?
C111 C110 H11A . . 108.9 ?
C111 C110 H11B . . 108.9 ?
C110 C111 H11C . . 109.5 ?
C110 C111 H11D . . 109.5 ?
C110 C111 H11E . . 109.5 ?
H11C C111 H11D . . 109.5 ?
H11C C111 H11E . . 109.5 ?
H11D C111 H11E . . 109.5 ?
O12 C112 H11F . . 110.4 ?
O12 C112 H11G . . 110.4 ?
O12 C112 C113 . . 106.5(11) ?
H11F C112 H11G . . 108.6 ?
C113 C112 H11F . . 110.4 ?
C113 C112 H11G . . 110.4 ?
Cs1 C113 H11H 1_455 . 159.8 ?
Cs1 C113 H11I 1_455 . 50.8 ?
Cs1 C113 H11J 1_455 . 78.0 ?
C112 C113 Cs1 . 1_455 84.3(9) ?
C112 C113 H11H . . 109.5 ?
C112 C113 H11I . . 109.5 ?
C112 C113 H11J . . 109.5 ?
H11H C113 H11I . . 109.5 ?
H11H C113 H11J . . 109.5 ?
H11I C113 H11J . . 109.5 ?
Fe1 S21 Cs1 . 1_455 86.49(6) ?
C28 S21 Cs1 . 1_455 70.2(2) ?
C28 S21 Fe1 . . 94.3(2) ?
Fe1 O21 Cs1 . . 122.27(19) ?
C22 O21 Cs1 . . 110.5(3) ?
C22 O21 Fe1 . . 122.8(4) ?
C23 O22 Cs1 . . 105.1(3) ?
C23 O22 C210 . . 115.9(5) ?
C210 O22 Cs1 . . 97.5(4) ?
Fe1 N21 Cs1 . 1_455 92.97(16) ?
N22 N21 Cs1 . 1_455 75.4(3) ?
N22 N21 Fe1 . . 121.3(4) ?
C27 N21 Cs1 . 1_455 100.8(4) ?
C27 N21 Fe1 . . 123.8(4) ?
C27 N21 N22 . . 114.9(5) ?
N21 N22 Cs1 . 1_455 82.6(3) ?
C28 N22 Cs1 . 1_455 77.8(4) ?
C28 N22 N21 . . 113.1(5) ?
C28 N23 H23 . . 121(5) ?
C28 N23 C29 . . 120.9(6) ?
C29 N23 H23 . . 110(5) ?
C22 C21 C27 . . 122.1(6) ?
C26 C21 C22 . . 119.8(6) ?
C26 C21 C27 . . 118.1(6) ?
O21 C22 Cs1 . . 50.3(3) ?
O21 C22 C21 . . 124.3(6) ?
O21 C22 C23 . . 118.1(6) ?
C21 C22 Cs1 . . 140.5(4) ?
C23 C22 Cs1 . . 81.3(4) ?
C23 C22 C21 . . 117.5(6) ?
O22 C23 Cs1 . . 54.3(3) ?
O22 C23 C22 . . 120.9(6) ?
C22 C23 Cs1 . . 77.2(4) ?
C24 C23 Cs1 . . 140.9(4) ?
C24 C23 O22 . . 117.9(6) ?
C24 C23 C22 . . 121.1(6) ?
C23 C24 H24 . . 119.6 ?
C25 C24 C23 . . 120.9(7) ?
C25 C24 H24 . . 119.6 ?
C24 C25 H25 . . 120.2 ?
C24 C25 C26 . . 119.5(7) ?
C26 C25 H25 . . 120.2 ?
C21 C26 H26 . . 119.5 ?
C25 C26 C21 . . 121.1(7) ?
C25 C26 H26 . . 119.5 ?
N21 C27 C21 . . 126.2(6) ?
N21 C27 H27 . . 116.9 ?
C21 C27 H27 . . 116.9 ?
S21 C28 Cs1 . 1_455 82.2(2) ?
N22 C28 Cs1 . 1_455 81.5(4) ?
N22 C28 S21 . . 124.3(5) ?
N22 C28 N23 . . 119.8(6) ?
N23 C28 Cs1 . 1_455 104.0(4) ?
N23 C28 S21 . . 115.8(5) ?
N23 C29 H29A . . 109.5 ?
N23 C29 H29B . . 109.5 ?
N23 C29 H29C . . 109.5 ?
H29A C29 H29B . . 109.5 ?
H29A C29 H29C . . 109.5 ?
H29B C29 H29C . . 109.5 ?
Cs1 C210 H21A . . 72.6 ?
Cs1 C210 H21B . . 78.0 ?
O22 C210 Cs1 . . 59.6(3) ?
O22 C210 H21A . . 109.2 ?
O22 C210 H21B . . 109.2 ?
O22 C210 C211 . . 112.1(6) ?
H21A C210 H21B . . 107.9 ?
C211 C210 Cs1 . . 171.0(5) ?
C211 C210 H21A . . 109.2 ?
C211 C210 H21B . . 109.2 ?
C210 C211 H21C . . 109.5 ?
C210 C211 H21D . . 109.5 ?
C210 C211 H21E . . 109.5 ?
H21C C211 H21D . . 109.5 ?
H21C C211 H21E . . 109.5 ?
H21D C211 H21E . . 109.5 ?
Cs1 O3 H3 . . 93(6) ?
C31 O3 Cs1 . . 129.1(4) ?
C31 O3 H3 . . 111(6) ?
O3 C31 H31A . . 109.5 ?
O3 C31 H31B . . 109.5 ?
O3 C31 H31C . . 109.5 ?
H31A C31 H31B . . 109.5 ?
H31A C31 H31C . . 109.5 ?
H31B C31 H31C . . 109.5 ?

loop_
_geom_bond_atom_site_label_1
_geom_bond_atom_site_label_2
_geom_bond_site_symmetry_2
_geom_bond_distance
_geom_bond_publ_flag
Cs1 O11 1_655 3.075(4) ?
Cs1 O12 1_655 3.117(5) ?
Cs1 C12 1_655 3.701(6) ?
Cs1 C13 1_655 3.725(6) ?
Cs1 C18 . 3.533(6) ?
Cs1 O21 . 3.089(4) ?
Cs1 O22 . 3.205(5) ?
Cs1 N21 1_655 3.712(5) ?
Cs1 N22 1_655 3.622(5) ?
Cs1 C28 1_655 3.578(6) ?
Cs1 C210 . 3.686(7) ?
Cs1 O3 . 3.065(5) ?
Cs1 H3 . 3.22(8) ?
Fe1 Cs1 1_455 4.2755(18) ?
Fe1 S11 . 2.2686(19) y
Fe1 O11 . 1.904(4) y
Fe1 N11 . 1.933(5) y
Fe1 S21 . 2.265(2) y
Fe1 O21 . 1.918(4) y
Fe1 N21 . 1.939(5) y
S11 C18 . 1.742(7) ?
O11 Cs1 1_455 3.075(4) ?
O11 C12 . 1.324(7) ?
O12 Cs1 1_455 3.117(5) ?
O12 C13 . 1.393(8) ?
O12 C110 . 1.423(13) ?
O12 C112 . 1.346(12) ?
N11 N12 . 1.398(7) ?
N11 C17 . 1.302(7) ?
N12 C18 . 1.314(7) ?
N13 H13 . 0.87(2) ?
N13 C18 . 1.347(8) ?
N13 C19 . 1.459(8) ?
C11 C12 . 1.414(9) ?
C11 C16 . 1.417(8) ?
C11 C17 . 1.433(9) ?
C12 Cs1 1_455 3.701(6) ?
C12 C13 . 1.405(9) ?
C13 Cs1 1_455 3.725(6) ?
C13 C14 . 1.374(9) ?
C14 H14 . 0.9500 ?
C14 C15 . 1.398(10) ?
C15 H15 . 0.9500 ?
C15 C16 . 1.358(10) ?
C16 H16 . 0.9500 ?
C17 H17 . 0.9500 ?
C19 H19A . 0.9800 ?
C19 H19B . 0.9800 ?
C19 H19C . 0.9800 ?
C110 H11A . 0.9900 ?
C110 H11B . 0.9900 ?
C110 C111 . 1.508(15) ?
C111 H11C . 0.9800 ?
C111 H11D . 0.9800 ?
C111 H11E . 0.9800 ?
C112 H11F . 0.9900 ?
C112 H11G . 0.9900 ?
C112 C113 . 1.492(15) ?
C113 Cs1 1_455 3.862(19) ?
C113 H11H . 0.9800 ?
C113 H11I . 0.9800 ?
C113 H11J . 0.9800 ?
S21 Cs1 1_455 3.767(2) ?
S21 C28 . 1.759(6) ?
O21 C22 . 1.320(8) ?
O22 C23 . 1.391(8) ?
O22 C210 . 1.451(7) ?
N21 Cs1 1_455 3.712(5) ?
N21 N22 . 1.406(7) ?
N21 C27 . 1.291(8) ?
N22 Cs1 1_455 3.622(5) ?
N22 C28 . 1.293(8) ?
N23 H23 . 0.87(2) ?
N23 C28 . 1.357(8) ?
N23 C29 . 1.462(8) ?
C21 C22 . 1.420(9) ?
C21 C26 . 1.392(9) ?
C21 C27 . 1.439(9) ?
C22 C23 . 1.412(9) ?
C23 C24 . 1.378(10) ?
C24 H24 . 0.9500 ?
C24 C25 . 1.377(10) ?
C25 H25 . 0.9500 ?
C25 C26 . 1.385(9) ?
C26 H26 . 0.9500 ?
C27 H27 . 0.9500 ?
C28 Cs1 1_455 3.578(6) ?
C29 H29A . 0.9800 ?
C29 H29B . 0.9800 ?
C29 H29C . 0.9800 ?
C210 H21A . 0.9900 ?
C210 H21B . 0.9900 ?
C210 C211 . 1.501(10) ?
C211 H21C . 0.9800 ?
C211 H21D . 0.9800 ?
C211 H21E . 0.9800 ?
O3 H3 . 0.85(2) ?
O3 C31 . 1.428(9) ?
C31 H31A . 0.9800 ?
C31 H31B . 0.9800 ?
C31 H31C . 0.9800 ?

loop_
_geom_hbond_atom_site_label_D
_geom_hbond_atom_site_label_H
_geom_hbond_atom_site_label_A
_geom_hbond_site_symmetry_A
_geom_hbond_distance_DH
_geom_hbond_distance_HA
_geom_hbond_distance_DA
_geom_hbond_angle_DHA
N13 H13 S11 2_666 0.87(2) 2.97(6) 3.505(6) 122(5)
N23 H23 S21 2_566 0.87(2) 2.70(5) 3.416(6) 141(6)
O3 H3 N12 . 0.85(2) 2.04(4) 2.852(7) 160(8)

loop_
_geom_torsion_atom_site_label_1
_geom_torsion_atom_site_label_2
_geom_torsion_atom_site_label_3
_geom_torsion_atom_site_label_4
_geom_torsion_site_symmetry_1
_geom_torsion_site_symmetry_4
_geom_torsion
Cs1 S11 C18 N12 . . -87.8(5)
Cs1 S11 C18 N13 . . 92.1(5)
Cs1 O11 C12 C11 1_455 . -131.7(5)
Cs1 O11 C12 C13 1_455 . 48.2(6)
Cs1 O12 C13 C12 1_455 . -50.2(6)
Cs1 O12 C13 C14 1_455 . 129.6(6)
Cs1 O12 C110 C111 1_455 . 45.2(15)
Cs1 O12 C112 C113 1_455 . -39.0(12)
Cs1 N12 C18 S11 . . 84.1(5)
Cs1 N12 C18 N13 . . -95.8(5)
Cs1 C12 C13 O12 1_455 . 39.4(5)
Cs1 C12 C13 C14 1_455 . -140.3(7)
Cs1 C13 C14 C15 1_455 . -110.5(8)
Cs1 S21 C28 N22 1_455 . -74.2(5)
Cs1 S21 C28 N23 1_455 . 101.9(5)
Cs1 O21 C22 C21 . . -130.3(5)
Cs1 O21 C22 C23 . . 48.3(6)
Cs1 O22 C23 C22 . . -41.5(6)
Cs1 O22 C23 C24 . . 134.5(5)
Cs1 O22 C210 C211 . . 176.2(5)
Cs1 N21 N22 C28 1_455 . 73.3(5)
Cs1 N21 C27 C21 1_455 . -100.4(6)
Cs1 N22 C28 S21 1_455 . 74.5(5)
Cs1 N22 C28 N23 1_455 . -101.4(6)
Cs1 C22 C23 O22 . . 33.4(5)
Cs1 C22 C23 C24 . . -142.4(5)
Cs1 C23 C24 C25 . . -108.7(8)
Fe1 S11 C18 Cs1 . . 88.53(10)
Fe1 S11 C18 N12 . . 0.8(6)
Fe1 S11 C18 N13 . . -179.4(5)
Fe1 O11 C12 Cs1 . 1_455 144.3(5)
Fe1 O11 C12 C11 . . 12.6(9)
Fe1 O11 C12 C13 . . -167.5(4)
Fe1 N11 N12 Cs1 . . -70.0(4)
Fe1 N11 N12 C18 . . -2.4(7)
Fe1 N11 C17 C11 . . 2.3(9)
Fe1 S21 C28 Cs1 . 1_455 84.70(10)
Fe1 S21 C28 N22 . . 10.6(6)
Fe1 S21 C28 N23 . . -173.4(5)
Fe1 O21 C22 Cs1 . . 156.7(5)
Fe1 O21 C22 C21 . . 26.4(7)
Fe1 O21 C22 C23 . . -155.0(4)
Fe1 N21 N22 Cs1 . 1_455 -84.5(3)
Fe1 N21 N22 C28 . . -11.2(7)
Fe1 N21 C27 C21 . . 0.7(9)
O11 C12 C13 Cs1 . 1_455 -36.8(5)
O11 C12 C13 O12 . . 2.6(9)
O11 C12 C13 C14 . . -177.1(6)
O12 C13 C14 C15 . . -180.0(6)
O12 C112 C113 Cs1 . 1_455 25.6(8)
N11 N12 C18 Cs1 . . -83.3(4)
N11 N12 C18 S11 . . 0.8(8)
N11 N12 C18 N13 . . -179.1(5)
N12 N11 C17 C11 . . -175.7(5)
C11 C12 C13 Cs1 . 1_455 143.1(5)
C11 C12 C13 O12 . . -177.5(6)
C11 C12 C13 C14 . . 2.7(10)
C12 C11 C16 C15 . . 0.9(10)
C12 C11 C17 N11 . . -1.8(10)
C12 C13 C14 C15 . . -0.2(11)
C13 O12 C110 C111 . . -150.5(9)
C13 O12 C112 C113 . . -167.5(9)
C13 C14 C15 C16 . . -2.1(11)
C14 C15 C16 C11 . . 1.7(10)
C16 C11 C12 Cs1 . 1_455 106.4(7)
C16 C11 C12 O11 . . 176.8(6)
C16 C11 C12 C13 . . -3.0(9)
C16 C11 C17 N11 . . 175.3(6)
C17 N11 N12 Cs1 . . 108.1(5)
C17 N11 N12 C18 . . 175.6(5)
C17 C11 C12 Cs1 . 1_455 -76.6(8)
C17 C11 C12 O11 . . -6.2(10)
C17 C11 C12 C13 . . 174.0(6)
C17 C11 C16 C15 . . -176.3(6)
C19 N13 C18 Cs1 . . -96.8(6)
C19 N13 C18 S11 . . 177.3(5)
C19 N13 C18 N12 . . -2.8(9)
C110 O12 C13 Cs1 . 1_455 -168.2(9)
C110 O12 C13 C12 . . 141.6(9)
C110 O12 C13 C14 . . -38.6(11)
C110 O12 C112 C113 . . 82.2(12)
C112 O12 C13 Cs1 . 1_455 136.7(8)
C112 O12 C13 C12 . . 86.5(9)
C112 O12 C13 C14 . . -93.7(9)
C112 O12 C110 C111 . . -53.4(11)
O21 C22 C23 Cs1 . . -35.6(4)
O21 C22 C23 O22 . . -2.1(8)
O21 C22 C23 C24 . . -178.0(5)
O22 C23 C24 C25 . . -175.3(5)
N21 N22 C28 Cs1 . 1_455 -76.3(4)
N21 N22 C28 S21 . . -1.8(8)
N21 N22 C28 N23 . . -177.7(5)
N22 N21 C27 C21 . . -179.1(6)
C21 C22 C23 Cs1 . . 143.2(5)
C21 C22 C23 O22 . . 176.6(5)
C21 C22 C23 C24 . . 0.8(8)
C22 C21 C26 C25 . . 0.1(9)
C22 C21 C27 N21 . . -12.1(10)
C22 C23 C24 C25 . . 0.7(9)
C23 O22 C210 Cs1 . . -110.9(5)
C23 O22 C210 C211 . . 65.4(7)
C23 C24 C25 C26 . . -1.7(9)
C24 C25 C26 C21 . . 1.3(9)
C26 C21 C22 Cs1 . . 110.3(7)
C26 C21 C22 O21 . . 177.5(5)
C26 C21 C22 C23 . . -1.1(8)
C26 C21 C27 N21 . . 167.6(6)
C27 N21 N22 Cs1 . 1_455 95.3(5)
C27 N21 N22 C28 . . 168.6(5)
C27 C21 C22 Cs1 . . -70.0(8)
C27 C21 C22 O21 . . -2.8(9)
C27 C21 C22 C23 . . 178.6(5)
C27 C21 C26 C25 . . -179.6(6)
C29 N23 C28 Cs1 . 1_455 -98.9(6)
C29 N23 C28 S21 . . 173.1(5)
C29 N23 C28 N22 . . -10.7(10)
C210 O22 C23 Cs1 . . 106.3(5)
C210 O22 C23 C22 . . 64.9(7)
C210 O22 C23 C24 . . -119.2(6)
